data_2217319
loop_
_publ_author_name
'Laungani, Andy Ch.'
'Keller, Manfred'
'Breit, Bernhard'

_publ_section_title
;\m-Bromido-dibromido-\m-hydroxido-bis[(4<i>S</i>)-2-halo-6-(4-isopropyl-4,5-dihydrooxazol-2-yl)pyridine]dicopper(II)
 (halo: Cl/Br = 3:1)
;
_journal_coeditor_code SK3162
_journal_issue 1
_journal_name_full 'Acta Crystallographica Section E'
_journal_page_first m24
_journal_page_last m25
_journal_paper_doi 10.1107/S1600536807058862
_journal_volume 64
_journal_year 2008
_chemical_formula_iupac '[Cu2 Br3 (O H) (C11 H13 Br0.5 Cl1.5 N2 O)2]'
_chemical_formula_moiety '0.75 (C22 H27 Br3 Cl2 Cu2 N4 O3), 0.25 (C22 H27 Br5 Cu2 N4 O3)'
_chemical_formula_sum 'C22 H27 Br3.5 Cl1.5 Cu2 N4 O3'
_chemical_formula_weight 855.42
_chemical_name_systematic
;
\m-Bromido-dibromido-bis[(4<i>S</i>)-2-(bromo/chloro)-
6-(4-isopropyl-4,5-dihydrooxazol-2-yl)pyridine]-\m-hydroxido-dicopper(II)
;
_space_group_IT_number 5
_symmetry_cell_setting monoclinic
_symmetry_space_group_name_Hall 'C 2y'
_symmetry_space_group_name_H-M 'C 1 2 1'
_atom_sites_solution_hydrogens geom
_atom_sites_solution_primary direct
_atom_sites_solution_secondary difmap
_audit_creation_method SHELXL-97
_cell_angle_alpha 90.00
_cell_angle_beta 119.9850(9)
_cell_angle_gamma 90.00
_cell_formula_units_Z 4
_cell_length_a 23.2485(5)
_cell_length_b 7.98620(10)
_cell_length_c 17.9187(4)
_cell_measurement_reflns_used 9966
_cell_measurement_temperature 100(2)
_cell_measurement_theta_max 27.485
_cell_measurement_theta_min 0.998
_cell_volume 2881.63(10)
_computing_cell_refinement 'HKL Scalepack (Otwinowski & Minor 1997)'
_computing_data_collection 'COLLECT (Nonius, 1997--2000)'
_computing_data_reduction 'HKL Denzo and Scalepack (Otwinowski & Minor 1997)'
_computing_molecular_graphics 'PLATON (Spek, 2003)'
_computing_publication_material 'SHELXL97 (Sheldrick, 1997) and local programs'
_computing_structure_refinement 'SHELXL97 (Sheldrick, 1997)'
_computing_structure_solution 'SIR97 (Altomare <i>et al.</i>,  1997)'
_diffrn_ambient_temperature 100(2)
_diffrn_detector_area_resol_mean 9
_diffrn_measured_fraction_theta_full 0.997
_diffrn_measured_fraction_theta_max 0.987
_diffrn_measurement_device '95mm CCD camera on \k-goniostat'
_diffrn_measurement_device_type 'Nonius KappaCCD'
_diffrn_measurement_method CCD
_diffrn_radiation_monochromator 'horizonally mounted graphite crystal'
_diffrn_radiation_source 'long-fine-focus sealed tube'
_diffrn_radiation_type MoK\a
_diffrn_radiation_wavelength 0.71073
_diffrn_reflns_av_R_equivalents 0.0456
_diffrn_reflns_av_sigmaI/netI 0.0396
_diffrn_reflns_limit_h_max 26
_diffrn_reflns_limit_h_min -29
_diffrn_reflns_limit_k_max 10
_diffrn_reflns_limit_k_min -10
_diffrn_reflns_limit_l_max 23
_diffrn_reflns_limit_l_min -19
_diffrn_reflns_number 16751
_diffrn_reflns_theta_full 25.00
_diffrn_reflns_theta_max 27.49
_diffrn_reflns_theta_min 2.38
_exptl_absorpt_coefficient_mu 6.499
_exptl_absorpt_correction_T_max 0.521
_exptl_absorpt_correction_T_min 0.313
_exptl_absorpt_correction_type multi-scan
_exptl_absorpt_process_details
;
(SORTAV; Blessing 1995)
;
_exptl_crystal_colour green
_exptl_crystal_density_diffrn 1.972
_exptl_crystal_density_method 'not measured'
_exptl_crystal_description irregular
_exptl_crystal_F_000 1668
_exptl_crystal_size_max 0.20
_exptl_crystal_size_mid 0.20
_exptl_crystal_size_min 0.10
_refine_diff_density_max 0.917
_refine_diff_density_min -0.901
_refine_ls_abs_structure_details 'Flack (1983), 2880 Friedel pairs'
_refine_ls_abs_structure_Flack -0.002(7)
_refine_ls_extinction_coef 0.00132(10)
_refine_ls_extinction_expression Fc^*^=kFc[1+0.001xFc^2^\l^3^/sin(2\q)]^-1/4^
_refine_ls_extinction_method SHELXL
_refine_ls_goodness_of_fit_ref 1.059
_refine_ls_hydrogen_treatment mixed
_refine_ls_matrix_type full
_refine_ls_number_parameters 354
_refine_ls_number_reflns 6381
_refine_ls_number_restraints 3
_refine_ls_restrained_S_all 1.059
_refine_ls_R_factor_all 0.0310
_refine_ls_R_factor_gt 0.0285
_refine_ls_shift/su_max 0.003
_refine_ls_shift/su_mean 0.000
_refine_ls_structure_factor_coef Fsqd
_refine_ls_weighting_details 'calc w=1/[\s^2^(Fo^2^)+(0.0381P)^2^+2.2361P] where P=(Fo^2^+2Fc^2^)/3'
_refine_ls_weighting_scheme calc
_refine_ls_wR_factor_gt 0.0694
_refine_ls_wR_factor_ref 0.0702
_reflns_number_gt 6086
_reflns_number_total 6381
_reflns_threshold_expression >2sigma(I)
_cod_data_source_file sk3162.cif
_cod_data_source_block I
_cod_depositor_comments
;
The following automatic conversions were performed:
'_symmetry_cell_setting' value 'Monoclinic' changed to 'monoclinic'
according to '/home/saulius/struct/CIF-dictionaries/cif_core.dic'
dictionary named 'cif_core.dic' version 2.4.1 from 2010-06-29.

Automatic conversion script
Id: cif_fix_enum 1527 2010-12-29 10:47:43Z saulius 

The following automatic conversions were performed:

'_symmetry_cell_setting' value 'Monoclinic' changed to 'monoclinic'
according to /home/saulius/struct/CIF-dictionaries/cif_core.dic
dictionary named 'cif_core.dic' version 2.4.1 from 2010-06-29.

Automatic conversion script
Id: cif_fix_values 1715 2011-07-08 13:25:40Z adriana 
;
_cod_original_sg_symbol_H-M 'C 2'
_cod_original_formula_sum 'C22 H27 Br3.50 Cl1.50 Cu2 N4 O3'
_cod_database_code 2217319
_cod_database_fobs_code 2217319

loop_
_symmetry_equiv_pos_as_xyz
'x, y, z'
'-x, y, -z'
'x+1/2, y+1/2, z'
'-x+1/2, y+1/2, -z'

loop_
_atom_site_type_symbol
_atom_site_label
_atom_site_fract_x
_atom_site_fract_y
_atom_site_fract_z
_atom_site_U_iso_or_equiv
_atom_site_adp_type
_atom_site_calc_flag
_atom_site_refinement_flags
_atom_site_occupancy
C C101 1.19690(17) 0.7710(4) 1.0541(3) 0.0261(8) Uani d . 1
H H101 1.2314 0.8603 1.0820 0.031 Uiso calc R 1
C C102 1.2139(2) 0.6644(6) 0.9968(3) 0.0353(9) Uani d . 1
H H10A 1.2622 0.6676 1.0178 0.042 Uiso calc R 1
H H10B 1.2003 0.5465 0.9957 0.042 Uiso calc R 1
C C103 1.12960(19) 0.8306(4) 0.9153(3) 0.0268(8) Uani d . 1
C C104 1.0775(2) 0.9089(5) 0.8353(3) 0.0308(9) Uani d . 1
C C105 1.0784(3) 0.9087(6) 0.7593(3) 0.0432(12) Uani d . 1
H H105 1.1125 0.8517 0.7549 0.052 Uiso calc R 1
C C106 1.0294(3) 0.9923(7) 0.6900(3) 0.0498(13) Uani d . 1
H H106 1.0298 0.9969 0.6373 0.060 Uiso calc R 1
C C107 0.9790(3) 1.0704(6) 0.6970(3) 0.0490(14) Uani d . 1
H H107 0.9444 1.1295 0.6500 0.059 Uiso calc R 1
C C108 0.9812(2) 1.0585(5) 0.7764(3) 0.0342(9) Uani d . 1
C C109 1.19183(17) 0.6747(4) 1.1239(3) 0.0259(8) Uani d . 1
H H109 1.1518 0.6008 1.0957 0.031 Uiso calc R 1
C C110 1.1840(2) 0.7949(5) 1.1846(3) 0.0324(8) Uani d . 1
H H11A 1.2213 0.8739 1.2093 0.049 Uiso calc R 1
H H11B 1.1836 0.7311 1.2311 0.049 Uiso calc R 1
H H11C 1.1422 0.8566 1.1525 0.049 Uiso calc R 1
C C111 1.25314(19) 0.5648(5) 1.1744(3) 0.0378(10) Uani d . 1
H H11D 1.2568 0.4860 1.1351 0.057 Uiso calc R 1
H H11E 1.2490 0.5023 1.2187 0.057 Uiso calc R 1
H H11F 1.2929 0.6355 1.2020 0.057 Uiso calc R 1
Br Br11 1.140591(18) 1.23282(4) 1.04093(2) 0.02632(9) Uani d . 1
Br Br12 1.0000 0.74718(6) 1.0000 0.02323(11) Uani d S 1
Br Br15 0.9118(6) 1.1501(12) 0.7897(7) 0.0444(19) Uani d P 0.25
Cl Cl15 0.9179(4) 1.1483(8) 0.7855(5) 0.0382(12) Uani d P 0.75
Cu Cu11 1.06770(2) 0.99397(5) 0.99464(3) 0.02011(10) Uani d . 1
N N101 1.13358(15) 0.8501(4) 0.9880(2) 0.0242(6) Uani d . 1
N N102 1.02942(16) 0.9853(4) 0.8453(2) 0.0279(7) Uani d . 1
O O101 1.17680(15) 0.7393(4) 0.9118(2) 0.0357(7) Uani d . 1
O O102 1.0000 1.1102(5) 1.0000 0.0269(8) Uani d SD 1
H H102 1.0000 1.215(3) 1.0000 0.05(2) Uiso d SD 1
C C201 0.83962(18) 0.8232(4) 0.5075(2) 0.0233(7) Uani d . 1
H H201 0.8631 0.9209 0.4998 0.028 Uiso calc R 1
C C202 0.81820(18) 0.8714(5) 0.5736(3) 0.0283(8) Uani d . 1
H H20A 0.8190 0.9944 0.5807 0.034 Uiso calc R 1
H H20B 0.7728 0.8303 0.5547 0.034 Uiso calc R 1
C C203 0.90193(17) 0.6897(4) 0.6330(2) 0.0211(7) Uani d . 1
C C204 0.95679(17) 0.5943(4) 0.7024(2) 0.0216(7) Uani d . 1
C C205 0.96634(19) 0.5830(5) 0.7843(3) 0.0268(8) Uani d . 1
H H205 0.9363 0.6337 0.7990 0.032 Uiso calc R 1
C C206 1.0221(2) 0.4941(5) 0.8456(3) 0.0308(8) Uani d . 1
H H206 1.0296 0.4793 0.9024 0.037 Uiso calc R 1
C C207 1.0657(2) 0.4288(5) 0.8229(3) 0.0314(9) Uani d . 1
H H207 1.1043 0.3701 0.8637 0.038 Uiso calc R 1
C C208 1.05201(18) 0.4507(4) 0.7385(3) 0.0258(8) Uani d . 1
C C209 0.78238(19) 0.7738(5) 0.4198(3) 0.0289(8) Uani d . 1
H H209 0.7591 0.6755 0.4272 0.035 Uiso calc R 1
C C210 0.7332(2) 0.9214(5) 0.3837(3) 0.0340(9) Uani d . 1
H H21A 0.7564 1.0215 0.3808 0.051 Uiso calc R 1
H H21B 0.7149 0.9432 0.4215 0.051 Uiso calc R 1
H H21C 0.6971 0.8935 0.3258 0.051 Uiso calc R 1
C C211 0.8058(2) 0.7261(6) 0.3569(3) 0.0438(11) Uani d . 1
H H21D 0.8316 0.8186 0.3524 0.066 Uiso calc R 1
H H21E 0.7672 0.7034 0.3002 0.066 Uiso calc R 1
H H21F 0.8337 0.6257 0.3779 0.066 Uiso calc R 1
Br Br21 0.868653(17) 0.29997(4) 0.49113(3) 0.02563(9) Uani d . 1
Br Br22 1.0000 0.78245(7) 0.5000 0.03828(16) Uani d S 1
Br Br25 1.1113(5) 0.3707(13) 0.7061(8) 0.0325(13) Uani d P 0.25
Cl Cl25 1.1087(5) 0.3860(12) 0.7098(7) 0.0410(15) Uani d P 0.75
Cu Cu21 0.94230(2) 0.53885(5) 0.52565(3) 0.02187(10) Uani d . 1
N N201 0.88948(14) 0.6897(4) 0.5554(2) 0.0211(6) Uani d . 1
N N202 0.99806(15) 0.5291(4) 0.6777(2) 0.0234(6) Uani d . 1
O O201 0.86664(13) 0.7907(3) 0.65432(17) 0.0262(5) Uani d . 1
O O202 1.0000 0.4219(5) 0.5000 0.0282(8) Uani d SD 1
H H202 1.0000 0.317(3) 0.5000 0.05(2) Uiso d SD 1

loop_
_atom_site_aniso_label
_atom_site_aniso_U_11
_atom_site_aniso_U_22
_atom_site_aniso_U_33
_atom_site_aniso_U_12
_atom_site_aniso_U_13
_atom_site_aniso_U_23
C101 0.0164(17) 0.0216(18) 0.041(2) -0.0028(13) 0.0149(16) -0.0031(15)
C102 0.032(2) 0.033(2) 0.054(3) 0.0000(17) 0.031(2) -0.0058(19)
C103 0.0271(19) 0.0214(18) 0.043(2) -0.0101(14) 0.0258(18) -0.0072(15)
C104 0.035(2) 0.0281(19) 0.036(2) -0.0183(17) 0.0226(19) -0.0106(16)
C105 0.058(3) 0.044(2) 0.037(2) -0.032(2) 0.031(2) -0.0140(19)
C106 0.067(4) 0.048(3) 0.035(2) -0.036(3) 0.026(2) -0.012(2)
C107 0.056(3) 0.040(3) 0.028(2) -0.029(2) 0.003(2) 0.0048(18)
C108 0.036(2) 0.029(2) 0.028(2) -0.0167(17) 0.0080(18) 0.0003(15)
C109 0.0162(16) 0.0192(16) 0.037(2) 0.0020(13) 0.0098(16) 0.0008(14)
C110 0.0254(19) 0.0320(19) 0.036(2) 0.0065(16) 0.0121(17) -0.0001(17)
C111 0.022(2) 0.0246(19) 0.053(3) 0.0011(16) 0.0090(19) -0.0005(18)
Br11 0.02191(18) 0.02086(17) 0.0380(2) -0.00514(13) 0.01633(16) -0.00369(14)
Br12 0.0214(2) 0.0200(2) 0.0320(3) 0.000 0.0161(2) 0.000
Br15 0.033(3) 0.043(3) 0.044(3) -0.0047(19) 0.0094(19) 0.020(2)
Cl15 0.0285(17) 0.0254(17) 0.042(2) -0.0022(11) 0.0032(15) 0.0027(15)
Cu11 0.0165(2) 0.0181(2) 0.0272(2) -0.00104(16) 0.01203(18) -0.00062(16)
N101 0.0200(15) 0.0221(15) 0.0324(17) -0.0041(11) 0.0145(14) -0.0039(12)
N102 0.0321(18) 0.0205(15) 0.0292(17) -0.0113(13) 0.0139(14) -0.0019(13)
O101 0.0381(16) 0.0355(15) 0.0512(18) -0.0059(13) 0.0356(15) -0.0109(14)
O102 0.0208(19) 0.0166(18) 0.047(2) 0.000 0.0195(17) 0.000
C201 0.0204(17) 0.0166(16) 0.035(2) 0.0031(13) 0.0151(16) 0.0042(14)
C202 0.0216(18) 0.0266(18) 0.037(2) 0.0065(15) 0.0146(17) 0.0001(16)
C203 0.0189(17) 0.0148(16) 0.033(2) -0.0023(12) 0.0154(16) -0.0016(13)
C204 0.0185(17) 0.0151(15) 0.0294(19) -0.0060(12) 0.0108(15) -0.0032(13)
C205 0.028(2) 0.0230(18) 0.032(2) -0.0069(15) 0.0170(17) -0.0047(14)
C206 0.034(2) 0.0247(18) 0.030(2) -0.0062(16) 0.0130(17) -0.0029(15)
C207 0.027(2) 0.0198(17) 0.036(2) -0.0021(14) 0.0076(18) 0.0034(15)
C208 0.0213(18) 0.0187(17) 0.038(2) -0.0016(13) 0.0155(17) 0.0046(14)
C209 0.0258(19) 0.0223(19) 0.038(2) -0.0007(14) 0.0152(17) 0.0013(15)
C210 0.0221(19) 0.035(2) 0.041(2) 0.0059(15) 0.0133(18) 0.0032(17)
C211 0.051(3) 0.044(2) 0.032(2) 0.024(2) 0.018(2) 0.0063(19)
Br21 0.01980(17) 0.02221(17) 0.0378(2) -0.00142(13) 0.01654(15) 0.00206(14)
Br22 0.0538(4) 0.0178(3) 0.0731(4) 0.000 0.0542(4) 0.000
Br25 0.025(2) 0.0273(19) 0.052(3) 0.0113(16) 0.0246(19) 0.0141(16)
Cl25 0.032(2) 0.038(2) 0.059(3) 0.0180(14) 0.0271(17) 0.0128(16)
Cu21 0.0209(2) 0.0171(2) 0.0357(2) 0.00226(16) 0.0202(2) 0.00261(17)
N201 0.0202(15) 0.0163(14) 0.0312(17) 0.0039(11) 0.0160(13) 0.0028(11)
N202 0.0200(15) 0.0189(15) 0.0334(17) -0.0015(11) 0.0148(13) 0.0023(12)
O201 0.0233(13) 0.0276(13) 0.0330(14) 0.0021(10) 0.0180(11) -0.0025(11)
O202 0.029(2) 0.0177(18) 0.054(2) 0.000 0.033(2) 0.000

loop_
_atom_type_symbol
_atom_type_description
_atom_type_scat_dispersion_real
_atom_type_scat_dispersion_imag
_atom_type_scat_source
C C 0.0033 0.0016 'International Tables Vol C Tables 4.2.6.8 and 6.1.1.4'
H H 0.0000 0.0000 'International Tables Vol C Tables 4.2.6.8 and 6.1.1.4'
Br Br -0.2901 2.4595 'International Tables Vol C Tables 4.2.6.8 and 6.1.1.4'
Cl Cl 0.1484 0.1585 'International Tables Vol C Tables 4.2.6.8 and 6.1.1.4'
Cu Cu 0.3201 1.2651 'International Tables Vol C Tables 4.2.6.8 and 6.1.1.4'
N N 0.0061 0.0033 'International Tables Vol C Tables 4.2.6.8 and 6.1.1.4'
O O 0.0106 0.0060 'International Tables Vol C Tables 4.2.6.8 and 6.1.1.4'

loop_
_geom_angle_atom_site_label_1
_geom_angle_atom_site_label_2
_geom_angle_atom_site_label_3
_geom_angle_site_symmetry_1
_geom_angle_site_symmetry_3
_geom_angle
_geom_angle_publ_flag
N101 C101 C109 . . 114.6(3) ?
N101 C101 C102 . . 100.7(3) ?
C109 C101 C102 . . 115.0(3) ?
N101 C101 H101 . . 108.7 ?
C109 C101 H101 . . 108.7 ?
C102 C101 H101 . . 108.7 ?
O101 C102 C101 . . 104.9(3) ?
O101 C102 H10A . . 110.8 ?
C101 C102 H10A . . 110.8 ?
O101 C102 H10B . . 110.8 ?
C101 C102 H10B . . 110.8 ?
H10A C102 H10B . . 108.8 ?
N101 C103 O101 . . 118.1(4) ?
N101 C103 C104 . . 123.3(3) ?
O101 C103 C104 . . 118.5(3) ?
N102 C104 C105 . . 123.5(4) ?
N102 C104 C103 . . 113.0(3) ?
C105 C104 C103 . . 123.4(4) ?
C106 C105 C104 . . 118.7(5) ?
C106 C105 H105 . . 120.6 ?
C104 C105 H105 . . 120.6 ?
C105 C106 C107 . . 119.7(4) ?
C105 C106 H106 . . 120.2 ?
C107 C106 H106 . . 120.2 ?
C106 C107 C108 . . 117.3(4) ?
C106 C107 H107 . . 121.4 ?
C108 C107 H107 . . 121.4 ?
N102 C108 C107 . . 124.2(5) ?
N102 C108 Cl15 . . 117.8(4) ?
C107 C108 Cl15 . . 118.0(5) ?
N102 C108 Br15 . . 115.7(5) ?
C107 C108 Br15 . . 120.1(5) ?
C101 C109 C111 . . 110.2(3) ?
C101 C109 C110 . . 110.7(3) ?
C111 C109 C110 . . 110.2(3) ?
C101 C109 H109 . . 108.6 ?
C111 C109 H109 . . 108.6 ?
C110 C109 H109 . . 108.6 ?
C109 C110 H11A . . 109.5 ?
C109 C110 H11B . . 109.5 ?
H11A C110 H11B . . 109.5 ?
C109 C110 H11C . . 109.5 ?
H11A C110 H11C . . 109.5 ?
H11B C110 H11C . . 109.5 ?
C109 C111 H11D . . 109.5 ?
C109 C111 H11E . . 109.5 ?
H11D C111 H11E . . 109.5 ?
C109 C111 H11F . . 109.5 ?
H11D C111 H11F . . 109.5 ?
H11E C111 H11F . . 109.5 ?
Cu11 Br12 Cu11 . 2_757 78.98(2) yes
O102 Cu11 N101 . . 173.95(13) ?
O102 Cu11 N102 . . 102.86(9) ?
N101 Cu11 N102 . . 77.15(13) ?
O102 Cu11 Br11 . . 93.13(10) ?
N101 Cu11 Br11 . . 92.77(9) ?
N102 Cu11 Br11 . . 102.44(8) ?
O102 Cu11 Br12 . . 80.27(10) ?
N101 Cu11 Br12 . . 93.71(9) ?
N102 Cu11 Br12 . . 97.44(8) ?
Br11 Cu11 Br12 . . 160.00(2) ?
C103 N101 C101 . . 107.5(3) ?
C103 N101 Cu11 . . 118.4(3) ?
C101 N101 Cu11 . . 133.5(2) ?
C108 N102 C104 . . 116.5(4) ?
C108 N102 Cu11 . . 135.2(3) ?
C104 N102 Cu11 . . 107.1(3) ?
C103 O101 C102 . . 104.3(3) ?
Cu11 O102 Cu11 2_757 . 120.5(2) yes
Cu11 O102 H102 2_757 . 119.76(10) ?
Cu11 O102 H102 . . 119.76(9) ?
N201 C201 C209 . . 115.9(3) ?
N201 C201 C202 . . 101.1(3) ?
C209 C201 C202 . . 114.0(3) ?
N201 C201 H201 . . 108.5 ?
C209 C201 H201 . . 108.5 ?
C202 C201 H201 . . 108.5 ?
O201 C202 C201 . . 105.3(3) ?
O201 C202 H20A . . 110.7 ?
C201 C202 H20A . . 110.7 ?
O201 C202 H20B . . 110.7 ?
C201 C202 H20B . . 110.7 ?
H20A C202 H20B . . 108.8 ?
N201 C203 O201 . . 118.5(3) ?
N201 C203 C204 . . 123.4(3) ?
O201 C203 C204 . . 118.0(3) ?
N202 C204 C205 . . 124.4(3) ?
N202 C204 C203 . . 112.5(3) ?
C205 C204 C203 . . 123.0(3) ?
C204 C205 C206 . . 117.5(4) ?
C204 C205 H205 . . 121.2 ?
C206 C205 H205 . . 121.2 ?
C207 C206 C205 . . 119.4(4) ?
C207 C206 H206 . . 120.3 ?
C205 C206 H206 . . 120.3 ?
C206 C207 C208 . . 118.3(4) ?
C206 C207 H207 . . 120.9 ?
C208 C207 H207 . . 120.9 ?
N202 C208 C207 . . 123.8(4) ?
N202 C208 Cl25 . . 116.5(5) ?
C207 C208 Cl25 . . 119.7(5) ?
N202 C208 Br25 . . 116.6(5) ?
C207 C208 Br25 . . 119.6(5) ?
C201 C209 C211 . . 112.2(3) ?
C201 C209 C210 . . 108.6(3) ?
C211 C209 C210 . . 110.2(3) ?
C201 C209 H209 . . 108.6 ?
C211 C209 H209 . . 108.6 ?
C210 C209 H209 . . 108.6 ?
C209 C210 H21A . . 109.5 ?
C209 C210 H21B . . 109.5 ?
H21A C210 H21B . . 109.5 ?
C209 C210 H21C . . 109.5 ?
H21A C210 H21C . . 109.5 ?
H21B C210 H21C . . 109.5 ?
C209 C211 H21D . . 109.5 ?
C209 C211 H21E . . 109.5 ?
H21D C211 H21E . . 109.5 ?
C209 C211 H21F . . 109.5 ?
H21D C211 H21F . . 109.5 ?
H21E C211 H21F . . 109.5 ?
Cu21 Br22 Cu21 . 2_756 79.59(2) yes
O202 Cu21 N201 . . 171.98(13) ?
O202 Cu21 N202 . . 102.67(8) ?
N201 Cu21 N202 . . 76.43(11) ?
O202 Cu21 Br21 . . 92.64(10) ?
N201 Cu21 Br21 . . 95.36(9) ?
N202 Cu21 Br21 . . 100.29(7) ?
O202 Cu21 Br22 . . 80.15(10) ?
N201 Cu21 Br22 . . 92.17(9) ?
N202 Cu21 Br22 . . 101.51(7) ?
Br21 Cu21 Br22 . . 158.06(2) ?
C203 N201 C201 . . 108.4(3) ?
C203 N201 Cu21 . . 117.6(2) ?
C201 N201 Cu21 . . 133.6(2) ?
C208 N202 C204 . . 116.5(3) ?
C208 N202 Cu21 . . 134.9(3) ?
C204 N202 Cu21 . . 107.2(2) ?
C203 O201 C202 . . 105.2(3) ?
Cu21 O202 Cu21 2_756 . 120.1(2) yes
Cu21 O202 H202 2_756 . 119.95(10) ?
Cu21 O202 H202 . . 119.95(10) ?

loop_
_geom_bond_atom_site_label_1
_geom_bond_atom_site_label_2
_geom_bond_site_symmetry_2
_geom_bond_distance
_geom_bond_publ_flag
C101 N101 . 1.492(5) ?
C101 C109 . 1.522(5) ?
C101 C102 . 1.530(5) ?
C101 H101 . 1.0000 ?
C102 O101 . 1.451(6) ?
C102 H10A . 0.9900 ?
C102 H10B . 0.9900 ?
C103 N101 . 1.268(5) ?
C103 O101 . 1.345(5) ?
C103 C104 . 1.476(6) ?
C104 N102 . 1.361(5) ?
C104 C105 . 1.372(6) ?
C105 C106 . 1.369(8) ?
C105 H105 . 0.9500 ?
C106 C107 . 1.388(8) ?
C106 H106 . 0.9500 ?
C107 C108 . 1.401(7) ?
C107 H107 . 0.9500 ?
C108 N102 . 1.319(5) ?
C108 Cl15 . 1.715(11) ?
C108 Br15 . 1.891(14) ?
C109 C111 . 1.527(5) ?
C109 C110 . 1.529(5) ?
C109 H109 . 1.0000 ?
C110 H11A . 0.9800 ?
C110 H11B . 0.9800 ?
C110 H11C . 0.9800 ?
C111 H11D . 0.9800 ?
C111 H11E . 0.9800 ?
C111 H11F . 0.9800 ?
Br11 Cu11 . 2.4069(5) yes
Br12 Cu11 . 2.5538(5) yes
Br12 Cu11 2_757 2.5538(5) ?
Cu11 O102 . 1.8706(19) yes
Cu11 N101 . 1.966(3) yes
Cu11 N102 . 2.362(3) yes
O102 Cu11 2_757 1.8706(19) ?
O102 H102 . 0.83(2) ?
Cu11 Cu11 2_757 3.2480(8) yes
C201 N201 . 1.491(4) ?
C201 C209 . 1.518(5) ?
C201 C202 . 1.546(5) ?
C201 H201 . 1.0000 ?
C202 O201 . 1.466(5) ?
C202 H20A . 0.9900 ?
C202 H20B . 0.9900 ?
C203 N201 . 1.271(5) ?
C203 O201 . 1.334(4) ?
C203 C204 . 1.472(5) ?
C204 N202 . 1.346(5) ?
C204 C205 . 1.375(5) ?
C205 C206 . 1.403(6) ?
C205 H205 . 0.9500 ?
C206 C207 . 1.371(6) ?
C206 H206 . 0.9500 ?
C207 C208 . 1.393(6) ?
C207 H207 . 0.9500 ?
C208 N202 . 1.336(5) ?
C208 Cl25 . 1.715(10) ?
C208 Br25 . 1.855(12) ?
C209 C211 . 1.524(6) ?
C209 C210 . 1.541(5) ?
C209 H209 . 1.0000 ?
C210 H21A . 0.9800 ?
C210 H21B . 0.9800 ?
C210 H21C . 0.9800 ?
C211 H21D . 0.9800 ?
C211 H21E . 0.9800 ?
C211 H21F . 0.9800 ?
Br21 Cu21 . 2.4280(5) yes
Br22 Cu21 . 2.5321(6) yes
Br22 Cu21 2_756 2.5321(6) ?
Cu21 O202 . 1.8705(19) yes
Cu21 N201 . 1.974(3) yes
Cu21 N202 . 2.362(3) yes
O202 Cu21 2_756 1.8705(19) ?
O202 H202 . 0.84(2) ?
Cu21 Cu21 2_756 3.2415(8) yes

loop_
_geom_torsion_atom_site_label_1
_geom_torsion_atom_site_label_2
_geom_torsion_atom_site_label_3
_geom_torsion_atom_site_label_4
_geom_torsion_site_symmetry_1
_geom_torsion_site_symmetry_4
_geom_torsion
N101 C101 C102 O101 . . 20.7(3)
C109 C101 C102 O101 . . 144.4(3)
N101 C103 C104 N102 . . -8.1(5)
O101 C103 C104 N102 . . 174.5(3)
N101 C103 C104 C105 . . 170.1(4)
O101 C103 C104 C105 . . -7.3(5)
N102 C104 C105 C106 . . 1.4(6)
C103 C104 C105 C106 . . -176.7(4)
C104 C105 C106 C107 . . -2.0(6)
C105 C106 C107 C108 . . -0.1(6)
C106 C107 C108 N102 . . 3.4(6)
C106 C107 C108 Cl15 . . -178.0(4)
C106 C107 C108 Br15 . . -176.4(5)
N101 C101 C109 C111 . . 166.2(3)
C102 C101 C109 C111 . . 50.2(4)
N101 C101 C109 C110 . . -71.6(4)
C102 C101 C109 C110 . . 172.4(3)
Cu11 Br12 Cu11 O102 2_757 . 0.0
Cu11 Br12 Cu11 N101 2_757 . -179.35(10)
Cu11 Br12 Cu11 N102 2_757 . -101.85(9)
Cu11 Br12 Cu11 Br11 2_757 . 71.98(6)
O101 C103 N101 C101 . . 4.5(4)
C104 C103 N101 C101 . . -172.8(3)
O101 C103 N101 Cu11 . . 176.6(2)
C104 C103 N101 Cu11 . . -0.8(5)
C109 C101 N101 C103 . . -139.6(3)
C102 C101 N101 C103 . . -15.7(4)
C109 C101 N101 Cu11 . . 50.1(4)
C102 C101 N101 Cu11 . . 174.0(3)
N102 Cu11 N101 C103 . . 5.2(3)
Br11 Cu11 N101 C103 . . -96.9(3)
Br12 Cu11 N101 C103 . . 102.0(3)
N102 Cu11 N101 C101 . . 174.7(3)
Br11 Cu11 N101 C101 . . 72.6(3)
Br12 Cu11 N101 C101 . . -88.5(3)
C107 C108 N102 C104 . . -4.0(6)
Cl15 C108 N102 C104 . . 177.3(4)
Br15 C108 N102 C104 . . 175.7(4)
C107 C108 N102 Cu11 . . 161.2(3)
Cl15 C108 N102 Cu11 . . -17.5(5)
Br15 C108 N102 Cu11 . . -19.1(6)
C105 C104 N102 C108 . . 1.6(5)
C103 C104 N102 C108 . . 179.8(3)
C105 C104 N102 Cu11 . . -167.5(3)
C103 C104 N102 Cu11 . . 10.7(3)
O102 Cu11 N102 C108 . . 11.1(4)
N101 Cu11 N102 C108 . . -175.1(4)
Br11 Cu11 N102 C108 . . -85.1(4)
Br12 Cu11 N102 C108 . . 92.7(4)
O102 Cu11 N102 C104 . . 177.2(2)
N101 Cu11 N102 C104 . . -9.0(2)
Br11 Cu11 N102 C104 . . 81.0(2)
Br12 Cu11 N102 C104 . . -101.1(2)
N101 C103 O101 C102 . . 9.7(4)
C104 C103 O101 C102 . . -172.8(3)
C101 C102 O101 C103 . . -18.8(4)
N102 Cu11 O102 Cu11 . 2_757 95.49(8)
Br11 Cu11 O102 Cu11 . 2_757 -160.99(2)
Br12 Cu11 O102 Cu11 . 2_757 0.0
N201 C201 C202 O201 . . 11.8(3)
C209 C201 C202 O201 . . 136.9(3)
N201 C203 C204 N202 . . 9.8(5)
O201 C203 C204 N202 . . -165.2(3)
N201 C203 C204 C205 . . -174.0(3)
O201 C203 C204 C205 . . 11.0(5)
N202 C204 C205 C206 . . -1.6(5)
C203 C204 C205 C206 . . -177.4(3)
C204 C205 C206 C207 . . 2.7(5)
C205 C206 C207 C208 . . -1.3(6)
C206 C207 C208 N202 . . -1.3(6)
C206 C207 C208 Cl25 . . 174.7(5)
C206 C207 C208 Br25 . . 177.9(5)
N201 C201 C209 C211 . . -62.8(4)
C202 C201 C209 C211 . . -179.6(3)
N201 C201 C209 C210 . . 175.1(3)
C202 C201 C209 C210 . . 58.4(4)
Cu21 Br22 Cu21 O202 2_756 . 0.0
Cu21 Br22 Cu21 N201 2_756 . 177.65(9)
Cu21 Br22 Cu21 N202 2_756 . 101.06(7)
Cu21 Br22 Cu21 Br21 2_756 . -72.21(5)
O201 C203 N201 C201 . . 5.6(4)
C204 C203 N201 C201 . . -169.4(3)
O201 C203 N201 Cu21 . . -179.9(2)
C204 C203 N201 Cu21 . . 5.1(4)
C209 C201 N201 C203 . . -134.4(3)
C202 C201 N201 C203 . . -10.6(4)
C209 C201 N201 Cu21 . . 52.3(4)
C202 C201 N201 Cu21 . . 176.1(3)
N202 Cu21 N201 C203 . . -10.5(3)
Br21 Cu21 N201 C203 . . 88.8(3)
Br22 Cu21 N201 C203 . . -111.8(3)
N202 Cu21 N201 C201 . . 162.3(3)
Br21 Cu21 N201 C201 . . -98.3(3)
Br22 Cu21 N201 C201 . . 61.0(3)
C207 C208 N202 C204 . . 2.4(5)
Cl25 C208 N202 C204 . . -173.7(5)
Br25 C208 N202 C204 . . -176.8(4)
C207 C208 N202 Cu21 . . -162.2(3)
Cl25 C208 N202 Cu21 . . 21.7(6)
Br25 C208 N202 Cu21 . . 18.6(6)
C205 C204 N202 C208 . . -0.9(5)
C203 C204 N202 C208 . . 175.3(3)
C205 C204 N202 Cu21 . . 167.7(3)
C203 C204 N202 Cu21 . . -16.1(3)
O202 Cu21 N202 C208 . . -7.7(3)
N201 Cu21 N202 C208 . . -179.5(3)
Br21 Cu21 N202 C208 . . 87.4(3)
Br22 Cu21 N202 C208 . . -90.0(3)
O202 Cu21 N202 C204 . . -173.2(2)
N201 Cu21 N202 C204 . . 14.9(2)
Br21 Cu21 N202 C204 . . -78.1(2)
Br22 Cu21 N202 C204 . . 104.4(2)
N201 C203 O201 C202 . . 2.8(4)
C204 C203 O201 C202 . . 178.0(3)
C201 C202 O201 C203 . . -9.4(4)
N202 Cu21 O202 Cu21 . 2_756 -99.70(8)
Br21 Cu21 O202 Cu21 . 2_756 159.13(2)
Br22 Cu21 O202 Cu21 . 2_756 0.0
